data_7235098
loop_
_publ_author_name
'Tumanova, Natalia'
'Tumanov, Nikolay'
'Fischer, Franziska'
'Morelle, Fabrice'
'Ban, Voraksmy'
'Robeyns, Koen'
'Filinchuk, Yaroslav'
'Wouters, Johan'
'Emmerling, Franziska'
'Leyssens, Tom'

_publ_section_title
;
 Exploring polymorphism and stoichiometric diversity in naproxen/proline
 cocrystals
;
_journal_issue 45
_journal_name_full CrystEngComm
_journal_page_first 7308
_journal_paper_doi 10.1039/C8CE01338A
_journal_volume 20
_journal_year 2018
_chemical_absolute_configuration rm
_chemical_formula_moiety '2(C14 H14 O3), 2(C5 H9 N O2), 2(H2 O1)'
_chemical_formula_sum 'C38 H50 N2 O12'
_chemical_formula_weight 726.8
_chemical_name_common
;
1:1 S-naproxen DL-proline cocrystal hydrate
;
_chemical_name_systematic
'bis((2S)-2-(6-methoxynaphthalen-2-yl)propanoic acid); (2R)-pyrrolidin-1-ium-2-carboxylate; (2S)-pyrrolidin-1-ium-2-carboxylate; water'
_space_group_IT_number 19
_space_group_name_Hall 'P 2ac 2ab'
_space_group_name_H-M_alt 'P 21 21 21'
_symmetry_cell_setting orthorhombic
_symmetry_space_group_name_Hall 'P 2ac 2ab'
_symmetry_space_group_name_H-M 'P 21 21 21'
_audit_update_record
;
2018-08-08 deposited with the CCDC.
2018-10-15 downloaded from the CCDC.
;
_cell_angle_alpha 90
_cell_angle_beta 90
_cell_angle_gamma 90
_cell_formula_units_Z 4
_cell_length_a 6.06468(13)
_cell_length_b 12.2629(3)
_cell_length_c 50.6290(15)
_cell_measurement_temperature 295
_cell_volume 3765.31(17)
_computing_structure_refinement 'TOPAS V5'
_computing_structure_solution FOX
_diffrn_ambient_temperature 295
_diffrn_detector 'hybrid pixel detector'
_diffrn_detector_type 'PILATUS 2M'
_diffrn_measurement_device_type PILATUS@SNBL
_diffrn_radiation_type synchrotron
_diffrn_radiation_wavelength 0.798
_diffrn_source synchrotron
_exptl_absorpt_correction_type none
_exptl_crystal_colour colourless
_exptl_crystal_density_diffrn 1.282
_exptl_crystal_description powder
_pd_char_colour colourless
_pd_instr_location
; 
BM1 beamline, The Swiss-Norwegian Beamlines (SNBL) at 
European Synchrotron Radiation Facility (ESRF), Grenoble, France
;
_pd_meas_2theta_range_inc 0.01
_pd_meas_2theta_range_max 34.99581
_pd_meas_2theta_range_min 1.37503
_pd_meas_number_of_points 3363
_pd_meas_scan_method fixed
_pd_proc_2theta_range_inc 0.01
_pd_proc_2theta_range_max 34.99581
_pd_proc_2theta_range_min 1.37503
_pd_proc_ls_prof_R_factor 2.45
_pd_proc_ls_prof_wR_expected 0.16
_pd_proc_ls_prof_wR_factor 3.63
_pd_proc_wavelength 0.798
_pd_spec_mounting 'Thin-wall 0.5 mm glass capillary'
_pd_spec_mount_mode transmission
_pd_spec_shape cylinder
_pd_spec_size_axial 4
_pd_spec_size_equat 0.5
_pd_spec_size_thick 0.5
_refine_ls_goodness_of_fit_all 22.67
_refine_ls_R_I_factor 2.59
_refine_ls_shift/su_max 0.001
_cod_data_source_file c8ce01338a2.cif
_cod_data_source_block S-nprx-DL-pro-1-1-H2O
_cod_original_cell_volume 3765.29(17)
_cod_database_code 7235098

loop_
_symmetry_equiv_pos_as_xyz
'x, y, z '
'-x+1/2, -y, z+1/2 '
'-x, y+1/2, -z+1/2 '
'x+1/2, -y+1/2, -z '

loop_
_atom_site_label
_atom_site_type_symbol
_atom_site_symmetry_multiplicity
_atom_site_fract_x
_atom_site_fract_y
_atom_site_fract_z
_atom_site_occupancy
_atom_site_B_iso_or_equiv
C1a C 4 -0.0502(14) 0.3601(10) 0.2850(2) 1 5.1(4)
C2a C 4 0.0917(14) 0.2826(10) 0.3008(2) 1 5.1(4)
O1a O 4 -0.0608(14) 0.3478(10) 0.2608(2) 1 5.1(4)
O2a O 4 -0.1508(14) 0.4325(10) 0.2978(2) 1 5.1(4)
H2a H 4 -0.0053(14) 0.2347(10) 0.3110(2) 1 5.1(4)
C3a C 4 0.2589(14) 0.3331(10) 0.3195(2) 1 5.1(4)
N1a N 4 0.2307(14) 0.2132(10) 0.2830(2) 1 5.1(4)
H3Aa H 4 0.3269(14) 0.3971(10) 0.3117(2) 1 5.1(4)
H3Ba H 4 0.1904(14) 0.3536(10) 0.3360(2) 1 5.1(4)
C4a C 4 0.4259(14) 0.2433(10) 0.3234(2) 1 5.1(4)
H4Aa H 4 0.5683(14) 0.2734(10) 0.3283(2) 1 5.1(4)
H4Ba H 4 0.3781(14) 0.1937(10) 0.3372(2) 1 5.1(4)
C5a C 4 0.4391(14) 0.1857(10) 0.2976(2) 1 5.1(4)
H5Aa H 4 0.4506(14) 0.1075(10) 0.3002(2) 1 5.1(4)
H5Ba H 4 0.5669(14) 0.2102(10) 0.2877(2) 1 5.1(4)
H1Aa H 4 0.2625(14) 0.2496(10) 0.2681(2) 1 5.1(4)
H1Ba H 4 0.1578(14) 0.1518(10) 0.2787(2) 1 5.1(4)
C11b C 4 0.7002(11) 0.5277(5) 0.35057(12) 1 5.1(3)
C12b C 4 0.7019(11) 0.5690(5) 0.37899(12) 1 5.1(3)
O5b O 4 0.8638(11) 0.4627(5) 0.34561(12) 1 5.1(3)
O6b O 4 0.5635(11) 0.5520(5) 0.33443(12) 1 5.1(3)
H12b H 4 0.8544(11) 0.5704(5) 0.38535(12) 1 5.1(3)
C13b C 4 0.6088(11) 0.6809(5) 0.38028(12) 1 5.1(3)
C14b C 4 0.5718(11) 0.4886(5) 0.39584(12) 1 5.1(3)
H13Ab H 4 0.7209(11) 0.7357(5) 0.37545(12) 1 5.1(3)
H13Bb H 4 0.5611(11) 0.6956(5) 0.39800(12) 1 5.1(3)
H13Cb H 4 0.4855(11) 0.6863(5) 0.36872(12) 1 5.1(3)
C15b C 4 0.6524(11) 0.4519(5) 0.41937(12) 1 5.1(3)
C19b C 4 0.3655(11) 0.4502(5) 0.38769(12) 1 5.1(3)
H15b H 4 0.7859(11) 0.4792(5) 0.42556(12) 1 5.1(3)
C16b C 4 0.5386(11) 0.3734(5) 0.43473(12) 1 5.1(3)
C17b C 4 0.3355(11) 0.3314(5) 0.42567(12) 1 5.1(3)
C20b C 4 0.6252(11) 0.3322(5) 0.45864(12) 1 5.1(3)
C18b C 4 0.2497(11) 0.3748(5) 0.40181(12) 1 5.1(3)
C23b C 4 0.2282(11) 0.2478(5) 0.44022(12) 1 5.1(3)
H18b H 4 0.1128(11) 0.3514(5) 0.39570(12) 1 5.1(3)
H19b H 4 0.3053(11) 0.4769(5) 0.37210(12) 1 5.1(3)
H20b H 4 0.7566(11) 0.3606(5) 0.46520(12) 1 5.1(3)
C21b C 4 0.5206(11) 0.2524(5) 0.47215(12) 1 5.1(3)
H21b H 4 0.5809(11) 0.2262(5) 0.48782(12) 1 5.1(3)
C22b C 4 0.3201(11) 0.2082(5) 0.46267(12) 1 5.1(3)
O7b O 4 0.2378(11) 0.1258(5) 0.47795(12) 1 5.1(3)
H23b H 4 0.0943(11) 0.2200(5) 0.43428(12) 1 5.1(3)
H5Cb H 4 0.8502(11) 0.4465(5) 0.32920(12) 1 5.1(3)
C24b C 4 0.0800(11) 0.0570(5) 0.46551(12) 1 5.1(3)
H24Ab H 4 0.0717(11) -0.0123(5) 0.47498(12) 1 5.1(3)
H24Bb H 4 0.1200(11) 0.0427(5) 0.44687(12) 1 5.1(3)
H24Cb H 4 -0.0662(11) 0.0914(5) 0.46630(12) 1 5.1(3)
C1c C 4 0.4554(18) 0.3597(10) 0.2172(2) 1 6.0(5)
C2c C 4 0.5974(18) 0.2821(10) 0.2014(2) 1 6.0(5)
O1c O 4 0.4448(18) 0.3474(10) 0.2414(2) 1 6.0(5)
O2c O 4 0.3549(18) 0.4321(10) 0.2043(2) 1 6.0(5)
H2c H 4 0.5004(18) 0.2342(10) 0.1912(2) 1 6.0(5)
C3c C 4 0.7646(18) 0.3327(10) 0.1827(2) 1 6.0(5)
N1c N 4 0.7364(18) 0.2128(10) 0.2191(2) 1 6.0(5)
H3Ac H 4 0.8326(18) 0.3967(10) 0.1905(2) 1 6.0(5)
H3Bc H 4 0.6961(18) 0.3531(10) 0.1661(2) 1 6.0(5)
C4c C 4 0.9315(18) 0.2429(10) 0.1787(2) 1 6.0(5)
H4Ac H 4 1.0740(18) 0.2729(10) 0.1739(2) 1 6.0(5)
H4Bc H 4 0.8838(18) 0.1933(10) 0.1650(2) 1 6.0(5)
C5c C 4 0.9447(18) 0.1853(10) 0.2046(2) 1 6.0(5)
H5Ac H 4 0.9562(18) 0.1071(10) 0.2020(2) 1 6.0(5)
H5Bc H 4 1.0726(18) 0.2098(10) 0.2145(2) 1 6.0(5)
H1Ac H 4 0.7681(18) 0.2492(10) 0.2341(2) 1 6.0(5)
H1Bc H 4 0.6635(18) 0.1514(10) 0.2234(2) 1 6.0(5)
O8d O 4 0.042(3) 0.5445(16) 0.2300(3) 1 4.3(4)
H8Ad H 4 -0.024(3) 0.4932(16) 0.2378(3) 1 4.3(4)
H8Bd H 4 0.121(3) 0.5146(16) 0.2180(3) 1 4.3(4)
O8e O 4 0.535(4) 0.5372(16) 0.2638(4) 1 4.3(4)
H8Ae H 4 0.469(4) 0.4859(16) 0.2559(4) 1 4.3(4)
H8Be H 4 0.614(4) 0.5073(16) 0.2757(4) 1 4.3(4)
C11f C 4 0.8240(13) 1.0597(5) 0.35441(13) 1 5.8(3)
C12f C 4 0.8360(13) 1.0898(5) 0.38360(13) 1 5.8(3)
O5f O 4 0.6713(13) 0.9884(5) 0.34952(13) 1 5.8(3)
O6f O 4 0.9412(13) 1.0975(5) 0.33762(13) 1 5.8(3)
H12f H 4 0.9539(13) 1.1422(5) 0.38611(13) 1 5.8(3)
C13f C 4 0.6293(13) 1.1396(5) 0.39213(13) 1 5.8(3)
C14f C 4 0.8869(13) 0.9880(5) 0.39977(13) 1 5.8(3)
H13Af H 4 0.6395(13) 1.2186(5) 0.39145(13) 1 5.8(3)
H13Bf H 4 0.5984(13) 1.1177(5) 0.41000(13) 1 5.8(3)
H13Cf H 4 0.5147(13) 1.1161(5) 0.38119(13) 1 5.8(3)
C15f C 4 0.7428(13) 0.9504(5) 0.41835(13) 1 5.8(3)
C19f C 4 1.0829(13) 0.9298(5) 0.39596(13) 1 5.8(3)
H15f H 4 0.6083(13) 0.9858(5) 0.42055(13) 1 5.8(3)
C16f C 4 0.7916(13) 0.8589(5) 0.43440(13) 1 5.8(3)
C17f C 4 0.9945(13) 0.8041(5) 0.43123(13) 1 5.8(3)
C20f C 4 0.6464(13) 0.8221(5) 0.45432(13) 1 5.8(3)
C18f C 4 1.1369(13) 0.8412(5) 0.41089(13) 1 5.8(3)
C23f C 4 1.0495(13) 0.7166(5) 0.44841(13) 1 5.8(3)
H18f H 4 1.2690(13) 0.8048(5) 0.40772(13) 1 5.8(3)
H19f H 4 1.1796(13) 0.9524(5) 0.38282(13) 1 5.8(3)
H20f H 4 0.5099(13) 0.8558(5) 0.45634(13) 1 5.8(3)
C21f C 4 0.7022(13) 0.7389(5) 0.47050(13) 1 5.8(3)
H21f H 4 0.6043(13) 0.7162(5) 0.48356(13) 1 5.8(3)
C22f C 4 0.9082(13) 0.6860(5) 0.46779(13) 1 5.8(3)
O7f O 4 0.9443(13) 0.6059(5) 0.48609(13) 1 5.8(3)
H23f H 4 1.1832(13) 0.6804(5) 0.44636(13) 1 5.8(3)
H5Cf H 4 0.6817(13) 0.9757(5) 0.33290(13) 1 5.8(3)
C24f C 4 1.0438(13) 0.5115(5) 0.47742(13) 1 5.8(3)
H24Af H 4 1.0131(13) 0.5020(5) 0.45866(13) 1 5.8(3)
H24Bf H 4 0.9830(13) 0.4493(5) 0.48712(13) 1 5.8(3)
H24Cf H 4 1.2023(13) 0.5157(5) 0.48025(13) 1 5.8(3)
